data_7062779
loop_
_publ_author_name
'Liu, Cai-Ming'
'Hao, Xiang'

_publ_section_title
;
 Anion-dependent dysprosium(iii) cluster single-molecule magnets
;
_journal_issue 40
_journal_name_full 'New Journal of Chemistry'
_journal_page_first 18849
_journal_page_last 18855
_journal_paper_doi 10.1039/D3NJ03610C
_journal_volume 47
_journal_year 2023
_chemical_formula_moiety 'C48 H40 Dy4 F4 N18 O19, 4(C2 H3 N), C H4 O'
_chemical_formula_sum 'C57 H56 Dy4 F4 N22 O20'
_chemical_formula_weight 2095.23
_space_group_crystal_system triclinic
_space_group_IT_number 2
_space_group_name_Hall '-P 1'
_space_group_name_H-M_alt 'P -1'
_atom_sites_solution_hydrogens mixed
_atom_sites_solution_primary iterative
_audit_creation_date 2023-07-06
_audit_creation_method
;
Olex2 1.3
(compiled 2020.11.12 svn.r5f609507 for OlexSys, GUI svn.r6408)
;
_audit_update_record
;
2023-07-20 deposited with the CCDC.	2023-10-04 downloaded from the CCDC.
;
_cell_angle_alpha 75.6740(10)
_cell_angle_beta 80.4120(10)
_cell_angle_gamma 86.0850(10)
_cell_formula_units_Z 2
_cell_length_a 12.74600(10)
_cell_length_b 13.98880(10)
_cell_length_c 20.3905(2)
_cell_measurement_reflns_used 87561
_cell_measurement_temperature 170.07(11)
_cell_measurement_theta_max 40.9110
_cell_measurement_theta_min 1.5640
_cell_volume 3471.99(5)
_computing_cell_refinement 'CrysAlisPro 1.171.39.45i (Rigaku OD, 2018)'
_computing_data_collection 'CrysAlisPro 1.171.39.45i (Rigaku OD, 2018)'
_computing_data_reduction 'CrysAlisPro 1.171.39.45i (Rigaku OD, 2018)'
_computing_molecular_graphics 'Olex2 1.3 (Dolomanov et al., 2009)'
_computing_publication_material 'Olex2 1.3 (Dolomanov et al., 2009)'
_computing_structure_refinement 'SHELXL 2018/3 (Sheldrick, 2015)'
_computing_structure_solution 'olex2.solve 1.3 (Bourhis et al., 2015)'
_diffrn_ambient_environment N~2~
_diffrn_ambient_temperature 170.07(11)
_diffrn_detector 'CCD plate'
_diffrn_measured_fraction_theta_full 1.000
_diffrn_measured_fraction_theta_max 1.000
_diffrn_measurement_details
;
List of Runs (angles in degrees, time in seconds):

  # Type    Start    End  Width  t~exp~   \w     \q     \k     \f   Frames
#--------------------------------------------------------------------------
  1  \w   -105.00  65.00   0.50    1.00    --  -20.00  45.00   0.00  340
  2  \w   -105.00  65.00   0.50    1.00    --  -20.00  45.00  90.00  340
  3  \w   -105.00  65.00   0.50    1.00    --  -20.00  45.00 180.00  340
  4  \w    -97.00  73.00   0.50    1.00    --   -8.00  45.00 270.00  340
  5  \w   -125.00  45.00   0.50    1.00    --  -40.00  45.00   0.00  340
  6  \w   -125.00  45.00   0.50    1.00    --  -40.00  45.00  45.00  340
  7  \w   -125.00  45.00   0.50    1.00    --  -40.00  45.00 135.00  340
  8  \w   -125.00  45.00   0.50    1.00    --  -40.00  45.00 205.00  340
;
_diffrn_measurement_device 'four-circle diffractometer'
_diffrn_measurement_device_type 'XtaLAB AFC10 (RCD3): fixed-chi single'
_diffrn_measurement_method '\w scans'
_diffrn_orient_matrix_type 'CrysAlisPro convention (1999,Acta A55,543-557)'
_diffrn_orient_matrix_UB_11 -0.0389060000
_diffrn_orient_matrix_UB_12 0.0201102000
_diffrn_orient_matrix_UB_13 0.0224196000
_diffrn_orient_matrix_UB_21 0.0273018000
_diffrn_orient_matrix_UB_22 -0.0222853000
_diffrn_orient_matrix_UB_23 0.0278022000
_diffrn_orient_matrix_UB_31 0.0304736000
_diffrn_orient_matrix_UB_32 0.0428926000
_diffrn_orient_matrix_UB_33 -0.0067101000
_diffrn_radiation_monochromator mirror
_diffrn_radiation_probe x-ray
_diffrn_radiation_type 'Mo K\a'
_diffrn_radiation_wavelength 0.71073
_diffrn_reflns_av_R_equivalents 0.0309
_diffrn_reflns_av_unetI/netI 0.0176
_diffrn_reflns_Laue_measured_fraction_full 1.000
_diffrn_reflns_Laue_measured_fraction_max 1.000
_diffrn_reflns_limit_h_max 15
_diffrn_reflns_limit_h_min -15
_diffrn_reflns_limit_k_max 16
_diffrn_reflns_limit_k_min -16
_diffrn_reflns_limit_l_max 24
_diffrn_reflns_limit_l_min -24
_diffrn_reflns_number 89284
_diffrn_reflns_point_group_measured_fraction_full 1.000
_diffrn_reflns_point_group_measured_fraction_max 1.000
_diffrn_reflns_theta_full 25.030
_diffrn_reflns_theta_max 25.030
_diffrn_reflns_theta_min 1.503
_diffrn_source 'Rotating-anode X-ray tube'
_diffrn_source_type 'Rigaku (Mo) X-ray Source'
_exptl_absorpt_coefficient_mu 4.354
_exptl_absorpt_correction_T_max 1.00000
_exptl_absorpt_correction_T_min 0.66409
_exptl_absorpt_correction_type multi-scan
_exptl_absorpt_process_details
;
CrysAlisPro 1.171.39.45i (Rigaku Oxford Diffraction, 2018)
Empirical absorption correction using spherical harmonics,
 implemented in SCALE3 ABSPACK scaling algorithm.
;
_exptl_crystal_colour orange
_exptl_crystal_colour_primary orange
_exptl_crystal_density_diffrn 2.004
_exptl_crystal_density_method 'not measured'
_exptl_crystal_description block
_exptl_crystal_F_000 2024
_exptl_crystal_preparation 'Magnetic properties'
_exptl_crystal_size_max 0.26
_exptl_crystal_size_mid 0.24
_exptl_crystal_size_min 0.15
_refine_diff_density_max 2.443
_refine_diff_density_min -1.213
_refine_diff_density_rms 0.090
_refine_ls_extinction_coef 0.00015(2)
_refine_ls_extinction_expression Fc^*^=kFc[1+0.001xFc^2^\l^3^/sin(2\q)]^-1/4^
_refine_ls_extinction_method 'SHELXL-2018/3 (Sheldrick 2018)'
_refine_ls_goodness_of_fit_ref 1.040
_refine_ls_hydrogen_treatment constr
_refine_ls_matrix_type full
_refine_ls_number_parameters 989
_refine_ls_number_reflns 12281
_refine_ls_number_restraints 3
_refine_ls_restrained_S_all 2.038
_refine_ls_R_factor_all 0.0218
_refine_ls_R_factor_gt 0.0207
_refine_ls_shift/su_max 0.002
_refine_ls_shift/su_mean 0.000
_refine_ls_structure_factor_coef Fsqd
_refine_ls_weighting_details 'w=1/[\s^2^(Fo^2^)+(0.0230P)^2^+10.0145P] where P=(Fo^2^+2Fc^2^)/3'
_refine_ls_weighting_scheme calc
_refine_ls_wR_factor_gt 0.0544
_refine_ls_wR_factor_ref 0.0551
_reflns_Friedel_coverage 0.000
_reflns_number_gt 11779
_reflns_number_total 12281
_reflns_threshold_expression 'I > 2\s(I)'
_cod_data_source_file d3nj03610c2.cif
_cod_data_source_block 1
_cod_depositor_comments 'Adding full bibliography for 7062779--7062780.cif.'
_cod_original_cell_volume 3472.00(5)
_cod_database_code 7062779
_shelx_shelxl_version_number 2018/3
_chemical_oxdiff_formula CHNOFDy
_shelx_space_group_comment
;
The symmetry employed for this shelxl refinement is uniquely defined
by the following loop, which should always be used as a source of
symmetry information in preference to the above space-group names.
They are only intended as comments.
;
_reflns_odcompleteness_completeness 99.99
_reflns_odcompleteness_iscentric 1
_reflns_odcompleteness_theta 27.42
_olex2_refinement_description
;
1. Fixed Uiso
 At 1.2 times of:
  All C(H) groups, H10 of O10, H9 of O9, All N(H) groups
 At 1.5 times of:
  All C(H,H,H) groups, H18 of O18, H17A of O17, All O(H,H) groups
2. Restrained distances
 O17-C57 = O17-C58
 1.41 with sigma of 0.01
 Dy2-O16 \\sim Dy2-O3W
 with sigma of 0.02
 Dy1-H1WA \\sim Dy1-H1WB
 with sigma of 0.02
3. Others
 Fixed Sof: C57(0.5) H57A(0.5) H57B(0.5) H57C(0.5) O17(0.5) H17A(0.5) C58(0.5)
 H58A(0.5) H58B(0.5) H58C(0.5) O18(0.5) H18(0.5)
4.a Riding coordinates:
 O1W(H1WA,H1WB), O2W(H2WA,H2WB), O3W(H3WA,H3WB), O9(H9), O10(H10), O17(H17A),
 O18(H18)
4.b Aromatic/amide H refined with riding coordinates:
 N2(H2), N6(H6), N10(H10A), N14(H14), C2(H2A), C3(H3), C5(H5), C7(H7),
 C10(H10B), C11(H11), C12(H12), C14(H14A), C15(H15), C17(H17), C19(H19),
 C22(H22), C59(H59), C24(H24), C26(H26), C27(H27), C29(H29), C31(H31), C34(H34),
  C35(H35), C36(H36), C38(H38), C39(H39), C41(H41), C43(H43), C46(H46),
 C47(H47), C48(H48)
4.c Idealised Me refined as rotating group:
 C50(H50A,H50B,H50C), C54(H54A,H54B,H54C), C52(H52A,H52B,H52C), C56(H56A,H56B,
 H56C), C57(H57A,H57B,H57C), C58(H58A,H58B,H58C)
;
_olex2_submission_special_instructions 'No special instructions were received'
_oxdiff_exptl_absorpt_empirical_details
;
Empirical correction (ABSPACK) includes:
- Absorption correction using spherical harmonics
- Frame scaling
;
_oxdiff_exptl_absorpt_empirical_full_max 1.427
_oxdiff_exptl_absorpt_empirical_full_min 0.601

loop_
_space_group_symop_operation_xyz
'x, y, z'
'-x, -y, -z'

loop_
_atom_site_label
_atom_site_type_symbol
_atom_site_fract_x
_atom_site_fract_y
_atom_site_fract_z
_atom_site_U_iso_or_equiv
_atom_site_adp_type
_atom_site_occupancy
_atom_site_site_symmetry_order
_atom_site_calc_flag
_atom_site_refinement_flags_posn
_atom_site_refinement_flags_adp
_atom_site_refinement_flags_occupancy
_atom_site_disorder_assembly
_atom_site_disorder_group
Dy1 Dy 0.82383(2) 0.73985(2) 0.82380(2) 0.02184(5) Uani 1 1 d D . . . .
Dy2 Dy 0.58446(2) 0.58805(2) 0.80173(2) 0.01949(5) Uani 1 1 d D . . . .
Dy3 Dy 0.63966(2) 0.40191(2) 0.70442(2) 0.01984(5) Uani 1 1 d . . . . .
Dy4 Dy 0.80766(2) 0.62666(2) 0.66659(2) 0.01829(5) Uani 1 1 d . . . . .
F1 F 1.2281(3) 1.0259(3) 0.9072(3) 0.136(2) Uani 1 1 d . . . . .
F2 F 0.2061(2) 0.20542(19) 0.95761(12) 0.0476(6) Uani 1 1 d . . . . .
F3 F 0.2179(2) 0.17502(19) 0.59124(14) 0.0471(6) Uani 1 1 d . . . . .
F4 F 1.1852(2) 0.95972(19) 0.40684(12) 0.0473(6) Uani 1 1 d . . . . .
O1 O 0.8816(2) 0.8542(2) 0.86492(13) 0.0331(6) Uani 1 1 d . . . . .
O1W O 0.6675(2) 0.8186(2) 0.86830(14) 0.0369(6) Uani 1 1 d . . . . .
H1WA H 0.603479 0.803271 0.870126 0.055 Uiso 1 1 d DR U . . .
H1WB H 0.662489 0.865381 0.888576 0.055 Uiso 1 1 d DR U . . .
O2 O 0.90303(18) 0.63384(18) 0.75728(11) 0.0228(5) Uani 1 1 d . . . . .
O2W O 0.8566(2) 0.86292(19) 0.72164(13) 0.0312(6) Uani 1 1 d . . . . .
H2WA H 0.884605 0.836773 0.689067 0.047 Uiso 1 1 d R U . . .
H2WB H 0.903855 0.901063 0.724757 0.047 Uiso 1 1 d R U . . .
O3 O 0.50973(18) 0.45069(17) 0.78949(12) 0.0226(5) Uani 1 1 d . . . . .
O3W O 0.4706(3) 0.7130(3) 0.73612(17) 0.0827(15) Uani 1 1 d D . . . .
H3WA H 0.499121 0.768803 0.727608 0.124 Uiso 1 1 d R U . . .
H3WB H 0.411711 0.719393 0.761418 0.124 Uiso 1 1 d R U . . .
O4 O 0.71276(19) 0.60296(18) 0.87052(11) 0.0241(5) Uani 1 1 d . . . . .
O5 O 0.53229(19) 0.28238(18) 0.70888(13) 0.0269(5) Uani 1 1 d . . . . .
O6 O 0.61543(18) 0.58234(17) 0.67569(11) 0.0210(5) Uani 1 1 d . . . . .
O7 O 0.91450(19) 0.75763(18) 0.62658(12) 0.0262(5) Uani 1 1 d . . . . .
O8 O 0.77685(18) 0.49012(18) 0.62386(11) 0.0232(5) Uani 1 1 d . . . . .
O9 O 0.70751(18) 0.71179(17) 0.74663(11) 0.0214(5) Uani 1 1 d . . . . .
H9 H 0.678548 0.768269 0.727090 0.026 Uiso 1 1 d R U . . .
O10 O 0.73031(17) 0.49899(17) 0.75797(11) 0.0210(5) Uani 1 1 d . . . . .
H10 H 0.775445 0.467964 0.785650 0.025 Uiso 1 1 d R U . . .
O11 O 0.5067(2) 0.6953(2) 0.87678(18) 0.0499(8) Uani 1 1 d . . . . .
O12 O 0.3963(2) 0.5976(2) 0.86348(15) 0.0373(6) Uani 1 1 d . . . . .
O13 O 0.3377(2) 0.7218(2) 0.90630(16) 0.0444(7) Uani 1 1 d . . . . .
O14 O 0.6738(2) 0.2823(2) 0.81250(14) 0.0370(6) Uani 1 1 d . . . . .
O15 O 0.7858(2) 0.2787(2) 0.72195(14) 0.0375(6) Uani 1 1 d . . . . .
O16 O 0.8016(3) 0.1740(2) 0.81834(18) 0.0552(9) Uani 1 1 d D . . . .
N1 N 1.0246(2) 0.7265(2) 0.80873(15) 0.0275(7) Uani 1 1 d . . . . .
N2 N 1.0730(2) 0.6530(2) 0.77642(16) 0.0311(7) Uani 1 1 d . . . . .
H2 H 1.141287 0.636645 0.772943 0.037 Uiso 1 1 calc R U . . .
N3 N 0.9757(2) 0.5131(2) 0.67854(14) 0.0262(6) Uani 1 1 d . . . . .
N4 N 1.0867(3) 0.3755(3) 0.66048(18) 0.0407(8) Uani 1 1 d . . . . .
N5 N 0.5820(2) 0.4599(2) 0.91116(14) 0.0246(6) Uani 1 1 d . . . . .
N6 N 0.6533(2) 0.4667(2) 0.95510(15) 0.0276(7) Uani 1 1 d . . . . .
H6 H 0.655584 0.426078 0.995420 0.033 Uiso 1 1 calc R U . . .
N7 N 0.8581(2) 0.6331(2) 0.93990(15) 0.0283(7) Uani 1 1 d . . . . .
N8 N 0.9472(3) 0.5997(3) 1.03695(17) 0.0388(8) Uani 1 1 d . . . . .
N9 N 0.5109(2) 0.4720(2) 0.62369(14) 0.0227(6) Uani 1 1 d . . . . .
N10 N 0.5195(2) 0.5724(2) 0.59032(15) 0.0248(6) Uani 1 1 d . . . . .
H10A H 0.491555 0.600198 0.553253 0.030 Uiso 1 1 calc R U . . .
N11 N 0.6859(2) 0.7569(2) 0.59614(14) 0.0224(6) Uani 1 1 d . . . . .
N12 N 0.6508(3) 0.9142(2) 0.52426(18) 0.0359(8) Uani 1 1 d . . . . .
N13 N 0.8821(2) 0.6349(2) 0.54174(14) 0.0226(6) Uani 1 1 d . . . . .
N14 N 0.8512(2) 0.5615(2) 0.51294(15) 0.0263(6) Uani 1 1 d . . . . .
H14 H 0.865598 0.562004 0.469123 0.032 Uiso 1 1 calc R U . . .
N15 N 0.7042(2) 0.3444(2) 0.58594(15) 0.0247(6) Uani 1 1 d . . . . .
N16 N 0.6939(3) 0.2489(2) 0.50562(18) 0.0344(7) Uani 1 1 d . . . . .
N23 N 0.4103(2) 0.6729(2) 0.88249(16) 0.0307(7) Uani 1 1 d . . . . .
N18 N 0.7556(3) 0.2426(2) 0.78498(18) 0.0365(8) Uani 1 1 d . . . . .
C1 C 0.9655(3) 0.8939(3) 0.8745(2) 0.0342(9) Uani 1 1 d . . . . .
C2 C 0.9544(4) 0.9761(4) 0.9037(3) 0.0496(12) Uani 1 1 d . . . . .
H2A H 0.885337 1.002107 0.916511 0.060 Uiso 1 1 calc R U . . .
C3 C 1.0426(5) 1.0193(4) 0.9140(4) 0.0709(17) Uani 1 1 d . . . . .
H3 H 1.033952 1.075223 0.933248 0.085 Uiso 1 1 calc R U . . .
C4 C 1.1424(5) 0.9818(4) 0.8966(4) 0.077(2) Uani 1 1 d . . . . .
C5 C 1.1581(4) 0.9027(4) 0.8693(3) 0.0580(14) Uani 1 1 d . . . . .
H5 H 1.228334 0.877792 0.858020 0.070 Uiso 1 1 calc R U . . .
C6 C 1.0705(3) 0.8567(3) 0.8574(2) 0.0356(9) Uani 1 1 d . . . . .
C7 C 1.0935(3) 0.7756(3) 0.8260(2) 0.0334(9) Uani 1 1 d . . . . .
H7 H 1.166165 0.755760 0.816978 0.040 Uiso 1 1 calc R U . . .
C8 C 1.0044(3) 0.6129(3) 0.75263(17) 0.0245(7) Uani 1 1 d . . . . .
C9 C 1.0423(3) 0.5329(3) 0.71772(18) 0.0281(8) Uani 1 1 d . . . . .
C10 C 1.1348(3) 0.4779(3) 0.7273(2) 0.0383(10) Uani 1 1 d . . . . .
H10B H 1.183930 0.494101 0.752930 0.046 Uiso 1 1 calc R U . . .
C11 C 1.1523(3) 0.3990(4) 0.6982(2) 0.0418(11) Uani 1 1 d . . . . .
H11 H 1.214481 0.358716 0.705307 0.050 Uiso 1 1 calc R U . . .
C12 C 1.0025(3) 0.4355(3) 0.6516(2) 0.0346(9) Uani 1 1 d . . . . .
H12 H 0.956439 0.421894 0.623119 0.042 Uiso 1 1 calc R U . . .
C13 C 0.9809(3) 0.8037(3) 0.57269(17) 0.0232(7) Uani 1 1 d . . . . .
C14 C 1.0437(3) 0.8792(3) 0.57854(19) 0.0298(8) Uani 1 1 d . . . . .
H14A H 1.038720 0.894928 0.621690 0.036 Uiso 1 1 calc R U . . .
C15 C 1.1123(3) 0.9309(3) 0.5237(2) 0.0326(8) Uani 1 1 d . . . . .
H15 H 1.154891 0.980946 0.528828 0.039 Uiso 1 1 calc R U . . .
C16 C 1.1174(3) 0.9080(3) 0.4613(2) 0.0325(8) Uani 1 1 d . . . . .
C17 C 1.0607(3) 0.8349(3) 0.45241(18) 0.0285(8) Uani 1 1 d . . . . .
H17 H 1.067659 0.820525 0.408698 0.034 Uiso 1 1 calc R U . . .
C18 C 0.9913(3) 0.7801(3) 0.50836(17) 0.0238(7) Uani 1 1 d . . . . .
C19 C 0.9403(3) 0.6991(3) 0.49614(17) 0.0249(7) Uani 1 1 d . . . . .
H19 H 0.950378 0.692118 0.450326 0.030 Uiso 1 1 calc R U . . .
C20 C 0.7993(3) 0.4937(3) 0.55870(17) 0.0221(7) Uani 1 1 d . . . . .
C21 C 0.7634(3) 0.4095(3) 0.53675(17) 0.0232(7) Uani 1 1 d . . . . .
C22 C 0.7895(3) 0.3976(3) 0.47045(19) 0.0323(8) Uani 1 1 d . . . . .
H22 H 0.831867 0.443692 0.435732 0.039 Uiso 1 1 calc R U . . .
C59 C 0.7513(3) 0.3160(3) 0.4574(2) 0.0385(9) Uani 1 1 d . . . . .
H59 H 0.766388 0.306852 0.412078 0.046 Uiso 1 1 calc R U . . .
C24 C 0.6736(3) 0.2671(3) 0.5673(2) 0.0307(8) Uani 1 1 d . . . . .
H24 H 0.632587 0.219994 0.602079 0.037 Uiso 1 1 calc R U . . .
C25 C 0.4554(3) 0.2599(3) 0.68063(19) 0.0263(7) Uani 1 1 d . . . . .
C26 C 0.4092(3) 0.1665(3) 0.7050(2) 0.0386(10) Uani 1 1 d . . . . .
H26 H 0.432722 0.121605 0.743302 0.046 Uiso 1 1 calc R U . . .
C27 C 0.3313(3) 0.1385(3) 0.6752(3) 0.0434(10) Uani 1 1 d . . . . .
H27 H 0.302249 0.074711 0.692090 0.052 Uiso 1 1 calc R U . . .
C28 C 0.2956(3) 0.2041(3) 0.6205(2) 0.0343(9) Uani 1 1 d . . . . .
C29 C 0.3341(3) 0.2961(3) 0.59536(19) 0.0290(8) Uani 1 1 d . . . . .
H29 H 0.307318 0.339781 0.557838 0.035 Uiso 1 1 calc R U . . .
C30 C 0.4142(3) 0.3265(3) 0.62538(18) 0.0245(7) Uani 1 1 d . . . . .
C31 C 0.4448(3) 0.4284(3) 0.60010(18) 0.0250(7) Uani 1 1 d . . . . .
H31 H 0.413237 0.466766 0.562660 0.030 Uiso 1 1 calc R U . . .
C32 C 0.5729(3) 0.6191(2) 0.62029(17) 0.0214(7) Uani 1 1 d . . . . .
C33 C 0.5954(3) 0.7240(2) 0.58530(17) 0.0227(7) Uani 1 1 d . . . . .
C34 C 0.5301(3) 0.7833(3) 0.5435(2) 0.0308(8) Uani 1 1 d . . . . .
H34 H 0.466261 0.759807 0.535652 0.037 Uiso 1 1 calc R U . . .
C35 C 0.5622(3) 0.8788(3) 0.5135(2) 0.0366(9) Uani 1 1 d . . . . .
H35 H 0.519281 0.921142 0.483959 0.044 Uiso 1 1 calc R U . . .
C36 C 0.7080(3) 0.8510(3) 0.56469(19) 0.0306(8) Uani 1 1 d . . . . .
H36 H 0.771850 0.874928 0.572335 0.037 Uiso 1 1 calc R U . . .
C37 C 0.4349(3) 0.3927(3) 0.83240(18) 0.0238(7) Uani 1 1 d . . . . .
C38 C 0.3528(3) 0.3606(3) 0.80667(18) 0.0275(8) Uani 1 1 d . . . . .
H38 H 0.349694 0.381993 0.759021 0.033 Uiso 1 1 calc R U . . .
C39 C 0.2760(3) 0.2988(3) 0.8480(2) 0.0328(8) Uani 1 1 d . . . . .
H39 H 0.220276 0.278423 0.829301 0.039 Uiso 1 1 calc R U . . .
C40 C 0.2813(3) 0.2672(3) 0.9168(2) 0.0332(9) Uani 1 1 d . . . . .
C41 C 0.3592(3) 0.2965(3) 0.94499(19) 0.0308(8) Uani 1 1 d . . . . .
H41 H 0.361161 0.273432 0.992694 0.037 Uiso 1 1 calc R U . . .
C42 C 0.4372(3) 0.3613(3) 0.90323(18) 0.0254(7) Uani 1 1 d . . . . .
C43 C 0.5172(3) 0.3890(3) 0.93729(18) 0.0272(8) Uani 1 1 d . . . . .
H43 H 0.522239 0.351917 0.982516 0.033 Uiso 1 1 calc R U . . .
C44 C 0.7150(3) 0.5400(3) 0.92896(17) 0.0231(7) Uani 1 1 d . . . . .
C45 C 0.7967(3) 0.5552(3) 0.96941(17) 0.0250(7) Uani 1 1 d . . . . .
C46 C 0.8090(3) 0.4959(3) 1.03317(18) 0.0296(8) Uani 1 1 d . . . . .
H46 H 0.766857 0.439668 1.053792 0.035 Uiso 1 1 calc R U . . .
C47 C 0.8851(3) 0.5225(3) 1.0649(2) 0.0361(9) Uani 1 1 d . . . . .
H47 H 0.894154 0.483997 1.109169 0.043 Uiso 1 1 calc R U . . .
C48 C 0.9300(3) 0.6505(3) 0.9757(2) 0.0360(9) Uani 1 1 d . . . . .
H48 H 0.973773 0.705598 0.954948 0.043 Uiso 1 1 calc R U . . .
N20 N 0.5740(4) 0.9185(4) 0.7057(3) 0.0723(14) Uani 1 1 d . . . . .
C49 C 0.6188(4) 0.9765(4) 0.7194(3) 0.0551(13) Uani 1 1 d . . . . .
C50 C 0.6774(4) 1.0487(4) 0.7380(3) 0.0568(13) Uani 1 1 d . . . . .
H50A H 0.742934 1.063989 0.705061 0.085 Uiso 1 1 calc R U . . .
H50B H 0.695506 1.021697 0.784025 0.085 Uiso 1 1 calc R U . . .
H50C H 0.633474 1.109044 0.737542 0.085 Uiso 1 1 calc R U . . .
N21 N 0.9679(8) 1.0287(5) 0.7154(3) 0.160(4) Uani 1 1 d . . . . .
C53 C 1.0268(5) 1.0760(4) 0.7218(3) 0.0644(15) Uani 1 1 d . . . . .
C54 C 1.0524(7) 1.1590(6) 0.7489(5) 0.112(3) Uani 1 1 d . . . . .
H54A H 1.079428 1.213581 0.710778 0.168 Uiso 1 1 calc R U . . .
H54B H 1.106697 1.137046 0.778703 0.168 Uiso 1 1 calc R U . . .
H54C H 0.988003 1.181192 0.775314 0.168 Uiso 1 1 calc R U . . .
N19 N 0.6322(6) 0.9742(4) 0.9301(4) 0.115(3) Uani 1 1 d . . . . .
C51 C 0.6261(6) 1.0435(6) 0.9520(4) 0.093(2) Uani 1 1 d . . . . .
C52 C 0.6095(7) 1.1346(5) 0.9777(5) 0.115(3) Uani 1 1 d . . . . .
H52A H 0.667259 1.179881 0.955198 0.173 Uiso 1 1 calc R U . . .
H52B H 0.609020 1.117709 1.027307 0.173 Uiso 1 1 calc R U . . .
H52C H 0.541265 1.166455 0.967414 0.173 Uiso 1 1 calc R U . . .
N22 N 0.8928(4) 0.3932(4) 0.8403(2) 0.0666(13) Uani 1 1 d . . . . .
C55 C 0.8815(4) 0.3343(4) 0.8884(3) 0.0500(12) Uani 1 1 d . . . . .
C56 C 0.8623(6) 0.2588(5) 0.9514(3) 0.0763(18) Uani 1 1 d . . . . .
H56A H 0.837564 0.199459 0.941977 0.114 Uiso 1 1 calc R U . . .
H56B H 0.807870 0.282791 0.983970 0.114 Uiso 1 1 calc R U . . .
H56C H 0.928396 0.242999 0.970910 0.114 Uiso 1 1 calc R U . . .
C57 C 0.2627(9) 0.8280(7) 0.6738(7) 0.053(3) Uani 0.5 1 d D . P A 1
H57A H 0.311919 0.851826 0.631314 0.080 Uiso 0.5 1 calc R U P A 1
H57B H 0.271152 0.865794 0.707048 0.080 Uiso 0.5 1 calc R U P A 1
H57C H 0.189351 0.836463 0.664135 0.080 Uiso 0.5 1 calc R U P A 1
O17 O 0.2848(4) 0.7280(4) 0.7008(2) 0.0270(11) Uani 0.5 1 d D . P A 1
H17A H 0.342749 0.715231 0.713888 0.041 Uiso 0.5 1 d R U P A 1
C58 C 0.3044(16) 0.8815(18) 0.6539(11) 0.134(9) Uani 0.5 1 d . . P B 2
H58A H 0.350070 0.901661 0.609424 0.201 Uiso 0.5 1 calc R U P B 2
H58B H 0.249143 0.932665 0.658690 0.201 Uiso 0.5 1 calc R U P B 2
H58C H 0.270899 0.819294 0.656742 0.201 Uiso 0.5 1 calc R U P B 2
O18 O 0.3666(9) 0.8684(8) 0.7070(6) 0.109(4) Uani 0.5 1 d . . P B 2
H18 H 0.397376 0.814258 0.711630 0.163 Uiso 0.5 1 d R U P B 2

loop_
_atom_site_aniso_label
_atom_site_aniso_U_11
_atom_site_aniso_U_22
_atom_site_aniso_U_33
_atom_site_aniso_U_23
_atom_site_aniso_U_13
_atom_site_aniso_U_12
Dy1 0.02116(9) 0.02824(9) 0.01682(8) -0.00690(6) -0.00148(6) -0.00361(6)
Dy2 0.01597(8) 0.02436(9) 0.01680(8) -0.00334(6) -0.00092(6) -0.00117(6)
Dy3 0.01707(8) 0.02134(8) 0.02008(8) -0.00297(6) -0.00252(6) -0.00180(6)
Dy4 0.01601(8) 0.02437(8) 0.01471(8) -0.00502(6) -0.00150(6) -0.00307(6)
F1 0.073(3) 0.098(3) 0.297(7) -0.123(4) -0.083(4) 0.007(2)
F2 0.0492(15) 0.0522(15) 0.0391(13) -0.0100(12) 0.0109(11) -0.0336(12)
F3 0.0416(14) 0.0475(15) 0.0619(16) -0.0227(13) -0.0147(12) -0.0162(11)
F4 0.0557(16) 0.0462(14) 0.0325(13) -0.0028(11) 0.0143(11) -0.0276(12)
O1 0.0317(14) 0.0406(15) 0.0315(14) -0.0171(12) -0.0017(11) -0.0079(12)
O1W 0.0302(14) 0.0414(16) 0.0437(16) -0.0237(13) 0.0024(12) -0.0018(12)
O2 0.0192(12) 0.0322(13) 0.0180(11) -0.0081(10) -0.0036(9) 0.0009(10)
O2W 0.0337(14) 0.0360(15) 0.0233(13) -0.0067(11) -0.0005(11) -0.0089(11)
O3 0.0176(11) 0.0271(12) 0.0204(12) -0.0018(10) 0.0003(9) -0.0042(9)
O3W 0.073(3) 0.113(3) 0.0317(18) 0.0102(19) 0.0100(17) 0.062(2)
O4 0.0238(12) 0.0313(13) 0.0169(11) -0.0035(10) -0.0053(9) -0.0021(10)
O5 0.0230(12) 0.0249(13) 0.0311(13) -0.0022(10) -0.0052(10) -0.0025(10)
O6 0.0194(11) 0.0235(12) 0.0197(11) -0.0031(9) -0.0048(9) -0.0020(9)
O7 0.0261(13) 0.0341(14) 0.0185(12) -0.0072(10) 0.0015(10) -0.0115(10)
O8 0.0231(12) 0.0295(13) 0.0174(11) -0.0077(10) 0.0000(9) -0.0044(10)
O9 0.0203(12) 0.0241(12) 0.0192(11) -0.0041(9) -0.0029(9) 0.0003(9)
O10 0.0173(11) 0.0264(12) 0.0182(11) -0.0022(9) -0.0047(9) -0.0005(9)
O11 0.0235(15) 0.059(2) 0.078(2) -0.0420(18) 0.0026(14) -0.0045(13)
O12 0.0304(15) 0.0354(15) 0.0446(16) -0.0141(13) 0.0076(12) -0.0060(12)
O13 0.0340(16) 0.0426(17) 0.0502(18) -0.0119(14) 0.0074(13) 0.0108(13)
O14 0.0327(15) 0.0407(16) 0.0322(15) 0.0018(12) -0.0063(12) 0.0000(12)
O15 0.0331(15) 0.0390(16) 0.0365(16) -0.0040(13) -0.0056(12) 0.0073(12)
O16 0.057(2) 0.0403(18) 0.063(2) 0.0070(16) -0.0281(17) 0.0117(15)
N1 0.0263(16) 0.0344(17) 0.0230(15) -0.0080(13) -0.0044(12) -0.0034(13)
N2 0.0187(15) 0.0465(19) 0.0312(17) -0.0149(15) -0.0050(13) 0.0013(13)
N3 0.0223(15) 0.0387(17) 0.0193(14) -0.0107(13) -0.0030(12) 0.0014(13)
N4 0.0355(19) 0.058(2) 0.0344(18) -0.0238(17) -0.0105(15) 0.0163(17)
N5 0.0229(15) 0.0309(16) 0.0193(14) -0.0038(12) -0.0044(12) -0.0020(12)
N6 0.0288(16) 0.0336(17) 0.0191(14) -0.0009(13) -0.0074(12) -0.0038(13)
N7 0.0274(16) 0.0376(18) 0.0208(15) -0.0062(13) -0.0057(12) -0.0050(13)
N8 0.0364(19) 0.055(2) 0.0259(17) -0.0059(16) -0.0106(14) -0.0106(16)
N9 0.0219(14) 0.0234(15) 0.0230(15) -0.0038(12) -0.0056(12) -0.0017(11)
N10 0.0266(15) 0.0240(15) 0.0237(15) -0.0008(12) -0.0105(12) -0.0013(12)
N11 0.0233(15) 0.0241(15) 0.0203(14) -0.0057(12) -0.0027(11) -0.0032(12)
N12 0.046(2) 0.0233(16) 0.0390(19) -0.0029(14) -0.0132(16) -0.0019(14)
N13 0.0234(15) 0.0268(15) 0.0195(14) -0.0066(12) -0.0050(11) -0.0051(12)
N14 0.0319(16) 0.0321(16) 0.0172(14) -0.0094(12) -0.0030(12) -0.0064(13)
N15 0.0200(14) 0.0266(15) 0.0284(16) -0.0086(13) -0.0037(12) 0.0006(12)
N16 0.0285(17) 0.0363(18) 0.046(2) -0.0200(16) -0.0098(15) -0.0023(14)
N23 0.0246(16) 0.0365(18) 0.0276(16) -0.0064(14) 0.0009(13) 0.0047(13)
N18 0.0351(19) 0.0296(17) 0.043(2) -0.0006(15) -0.0147(16) 0.0021(14)
C1 0.043(2) 0.035(2) 0.028(2) -0.0067(16) -0.0116(17) -0.0100(17)
C2 0.052(3) 0.048(3) 0.061(3) -0.030(2) -0.016(2) -0.001(2)
C3 0.071(4) 0.053(3) 0.113(5) -0.049(3) -0.038(4) 0.000(3)
C4 0.061(4) 0.051(3) 0.144(6) -0.048(4) -0.050(4) -0.002(3)
C5 0.044(3) 0.042(3) 0.099(4) -0.025(3) -0.032(3) 0.000(2)
C6 0.035(2) 0.033(2) 0.043(2) -0.0084(18) -0.0146(18) -0.0071(17)
C7 0.0261(19) 0.037(2) 0.037(2) -0.0050(17) -0.0087(16) -0.0052(16)
C8 0.0209(17) 0.0342(19) 0.0185(16) -0.0065(14) -0.0037(13) 0.0012(14)
C9 0.0220(18) 0.043(2) 0.0198(17) -0.0109(16) -0.0017(14) 0.0012(15)
C10 0.026(2) 0.064(3) 0.033(2) -0.024(2) -0.0122(16) 0.0127(19)
C11 0.029(2) 0.067(3) 0.035(2) -0.024(2) -0.0112(17) 0.020(2)
C12 0.027(2) 0.052(2) 0.030(2) -0.0212(18) -0.0083(16) 0.0099(17)
C13 0.0193(16) 0.0263(18) 0.0222(17) -0.0022(14) -0.0024(13) -0.0032(13)
C14 0.0279(19) 0.035(2) 0.0278(19) -0.0094(16) -0.0018(15) -0.0055(16)
C15 0.031(2) 0.031(2) 0.035(2) -0.0072(16) 0.0007(16) -0.0106(16)
C16 0.031(2) 0.031(2) 0.0286(19) 0.0005(16) 0.0071(16) -0.0087(16)
C17 0.032(2) 0.0297(19) 0.0206(17) -0.0028(15) 0.0010(15) -0.0033(15)
C18 0.0227(17) 0.0266(18) 0.0198(17) -0.0020(14) -0.0020(13) -0.0014(14)
C19 0.0271(18) 0.0311(19) 0.0163(16) -0.0063(14) -0.0012(14) -0.0026(15)
C20 0.0184(16) 0.0285(18) 0.0204(17) -0.0074(14) -0.0043(13) 0.0013(13)
C21 0.0176(16) 0.0302(18) 0.0233(17) -0.0087(14) -0.0051(13) 0.0012(14)
C22 0.035(2) 0.040(2) 0.0259(19) -0.0128(16) -0.0058(16) -0.0060(17)
C59 0.041(2) 0.048(2) 0.034(2) -0.0205(19) -0.0075(18) -0.0051(19)
C24 0.0246(18) 0.0296(19) 0.040(2) -0.0122(17) -0.0041(16) -0.0017(15)
C25 0.0207(17) 0.0245(18) 0.0330(19) -0.0084(15) 0.0004(15) -0.0024(14)
C26 0.030(2) 0.028(2) 0.054(3) 0.0009(18) -0.0091(18) -0.0065(16)
C27 0.036(2) 0.029(2) 0.065(3) -0.010(2) -0.004(2) -0.0103(17)
C28 0.0262(19) 0.036(2) 0.047(2) -0.0201(19) -0.0042(17) -0.0063(16)
C29 0.0249(18) 0.034(2) 0.0303(19) -0.0130(16) -0.0019(15) -0.0021(15)
C30 0.0207(17) 0.0272(18) 0.0271(18) -0.0111(15) 0.0000(14) -0.0029(14)
C31 0.0233(18) 0.0284(18) 0.0240(18) -0.0078(15) -0.0041(14) 0.0008(14)
C32 0.0180(16) 0.0238(17) 0.0213(16) -0.0038(14) -0.0026(13) 0.0001(13)
C33 0.0236(17) 0.0233(17) 0.0219(17) -0.0063(14) -0.0047(13) -0.0003(13)
C34 0.032(2) 0.0281(19) 0.035(2) -0.0054(16) -0.0142(16) -0.0002(15)
C35 0.046(2) 0.0238(19) 0.041(2) -0.0021(17) -0.0184(19) 0.0045(17)
C36 0.033(2) 0.0265(19) 0.032(2) -0.0060(16) -0.0050(16) -0.0067(15)
C37 0.0194(17) 0.0249(17) 0.0255(18) -0.0054(14) -0.0001(14) -0.0003(13)
C38 0.0222(18) 0.036(2) 0.0237(18) -0.0069(15) -0.0011(14) -0.0034(15)
C39 0.0253(19) 0.041(2) 0.035(2) -0.0145(17) -0.0012(16) -0.0099(16)
C40 0.034(2) 0.031(2) 0.032(2) -0.0075(16) 0.0076(16) -0.0147(16)
C41 0.035(2) 0.031(2) 0.0247(18) -0.0075(15) 0.0015(15) -0.0074(16)
C42 0.0264(18) 0.0253(18) 0.0217(17) -0.0028(14) 0.0006(14) -0.0038(14)
C43 0.0308(19) 0.0283(19) 0.0202(17) -0.0017(14) -0.0032(14) -0.0028(15)
C44 0.0201(17) 0.0307(19) 0.0182(16) -0.0069(14) -0.0015(13) 0.0017(14)
C45 0.0222(17) 0.0334(19) 0.0184(16) -0.0065(14) -0.0003(13) -0.0004(14)
C46 0.0267(19) 0.039(2) 0.0212(17) -0.0031(15) -0.0037(14) -0.0024(16)
C47 0.035(2) 0.049(2) 0.0228(19) -0.0030(17) -0.0089(16) -0.0010(18)
C48 0.036(2) 0.047(2) 0.027(2) -0.0063(17) -0.0084(16) -0.0123(18)
N20 0.073(3) 0.058(3) 0.095(4) -0.026(3) -0.027(3) 0.001(3)
C49 0.059(3) 0.042(3) 0.060(3) -0.010(2) -0.004(3) 0.009(2)
C50 0.064(3) 0.041(3) 0.063(3) -0.016(2) 0.004(3) -0.007(2)
N21 0.304(11) 0.139(6) 0.045(3) 0.026(3) -0.052(5) -0.182(7)
C53 0.059(3) 0.048(3) 0.087(4) -0.002(3) -0.027(3) -0.015(3)
C54 0.108(6) 0.091(6) 0.135(8) -0.029(5) 0.001(5) -0.030(5)
N19 0.139(6) 0.068(4) 0.136(6) -0.067(4) 0.063(5) -0.024(4)
C51 0.088(5) 0.088(5) 0.100(5) -0.039(4) 0.027(4) -0.018(4)
C52 0.118(7) 0.066(4) 0.151(8) -0.043(5) 0.041(6) -0.015(4)
N22 0.069(3) 0.069(3) 0.056(3) 0.008(2) -0.026(2) -0.005(2)
C55 0.049(3) 0.060(3) 0.045(3) -0.013(2) -0.019(2) 0.002(2)
C56 0.108(5) 0.073(4) 0.048(3) -0.005(3) -0.016(3) -0.035(4)
C57 0.038(6) 0.063(7) 0.058(7) -0.006(6) -0.013(5) -0.013(5)
O17 0.011(2) 0.044(3) 0.029(3) -0.010(2) -0.0076(19) -0.001(2)
C58 0.108(15) 0.21(2) 0.130(19) -0.109(19) -0.078(14) 0.091(16)
O18 0.113(9) 0.076(6) 0.143(10) -0.022(6) -0.045(8) 0.008(6)

loop_
_atom_type_symbol
_atom_type_description
_atom_type_scat_dispersion_real
_atom_type_scat_dispersion_imag
_atom_type_scat_source
C C 0.0033 0.0016 'International Tables Vol C Tables 4.2.6.8 and 6.1.1.4'
H H 0.0000 0.0000 'International Tables Vol C Tables 4.2.6.8 and 6.1.1.4'
Dy Dy -0.1892 4.4098 'International Tables Vol C Tables 4.2.6.8 and 6.1.1.4'
F F 0.0171 0.0103 'International Tables Vol C Tables 4.2.6.8 and 6.1.1.4'
N N 0.0061 0.0033 'International Tables Vol C Tables 4.2.6.8 and 6.1.1.4'
O O 0.0106 0.0060 'International Tables Vol C Tables 4.2.6.8 and 6.1.1.4'

loop_
_geom_angle_atom_site_label_1
_geom_angle_atom_site_label_2
_geom_angle_atom_site_label_3
_geom_angle
_geom_angle_site_symmetry_1
_geom_angle_site_symmetry_3
_geom_angle_publ_flag
Dy4 Dy1 Dy2 53.730(4) . . ?
O1 Dy1 Dy2 149.79(7) . . ?
O1 Dy1 Dy4 149.64(7) . . ?
O1 Dy1 O1W 75.38(10) . . ?
O1 Dy1 O2 134.83(9) . . ?
O1 Dy1 O2W 81.28(10) . . ?
O1 Dy1 O4 134.71(9) . . ?
O1 Dy1 O9 143.48(9) . . ?
O1 Dy1 N1 71.56(10) . . ?
O1 Dy1 N7 81.12(10) . . ?
O1W Dy1 Dy2 74.72(7) . . ?
O1W Dy1 Dy4 116.96(7) . . ?
O1W Dy1 O9 81.89(9) . . ?
O1W Dy1 N1 146.84(10) . . ?
O1W Dy1 N7 95.14(10) . . ?
O2 Dy1 Dy2 75.38(6) . . ?
O2 Dy1 Dy4 33.88(6) . . ?
O2 Dy1 O1W 148.75(9) . . ?
O2 Dy1 O2W 84.61(9) . . ?
O2 Dy1 O4 80.54(8) . . ?
O2 Dy1 O9 68.08(8) . . ?
O2 Dy1 N1 64.21(9) . . ?
O2 Dy1 N7 97.45(9) . . ?
O2W Dy1 Dy2 105.40(6) . . ?
O2W Dy1 Dy4 70.50(6) . . ?
O2W Dy1 O1W 94.70(10) . . ?
O2W Dy1 O4 138.24(8) . . ?
O2W Dy1 O9 72.43(8) . . ?
O2W Dy1 N1 82.85(9) . . ?
O2W Dy1 N7 156.95(9) . . ?
O4 Dy1 Dy2 33.00(5) . . ?
O4 Dy1 Dy4 75.63(6) . . ?
O4 Dy1 O1W 79.40(9) . . ?
O4 Dy1 O9 65.82(8) . . ?
O4 Dy1 N1 123.45(9) . . ?
O4 Dy1 N7 64.29(9) . . ?
O9 Dy1 Dy2 33.27(5) . . ?
O9 Dy1 Dy4 35.09(5) . . ?
O9 Dy1 N1 127.68(8) . . ?
O9 Dy1 N7 129.67(9) . . ?
N1 Dy1 Dy2 137.90(7) . . ?
N1 Dy1 Dy4 93.49(7) . . ?
N1 Dy1 N7 77.54(10) . . ?
N7 Dy1 Dy2 97.29(7) . . ?
N7 Dy1 Dy4 122.31(7) . . ?
Dy4 Dy2 Dy3 63.234(4) . . ?
O3 Dy2 Dy3 40.36(6) . . ?
O3 Dy2 Dy4 103.21(6) . . ?
O3 Dy2 O3W 97.78(14) . . ?
O3 Dy2 O4 130.22(8) . . ?
O3 Dy2 O6 70.08(8) . . ?
O3 Dy2 O9 143.35(8) . . ?
O3 Dy2 O10 76.52(8) . . ?
O3 Dy2 O11 126.21(9) . . ?
O3 Dy2 O12 76.87(8) . . ?
O3 Dy2 N5 72.25(9) . . ?
O3 Dy2 N23 102.07(9) . . ?
O3W Dy2 Dy3 104.60(11) . . ?
O3W Dy2 Dy4 93.57(8) . . ?
O3W Dy2 O6 69.30(10) . . ?
O3W Dy2 O12 66.78(11) . . ?
O3W Dy2 N5 142.45(11) . . ?
O3W Dy2 N23 64.16(10) . . ?
O4 Dy2 Dy3 116.57(6) . . ?
O4 Dy2 Dy4 83.52(6) . . ?
O4 Dy2 O3W 131.40(14) . . ?
O4 Dy2 O6 128.14(8) . . ?
O4 Dy2 O11 72.23(9) . . ?
O4 Dy2 O12 112.05(9) . . ?
O4 Dy2 N5 63.95(9) . . ?
O4 Dy2 N23 94.53(9) . . ?
O6 Dy2 Dy3 42.78(5) . . ?
O6 Dy2 Dy4 45.00(5) . . ?
O6 Dy2 N23 131.20(8) . . ?
O9 Dy2 Dy3 104.62(5) . . ?
O9 Dy2 Dy4 41.63(5) . . ?
O9 Dy2 O3W 78.77(13) . . ?
O9 Dy2 O4 67.17(8) . . ?
O9 Dy2 O6 74.74(7) . . ?
O9 Dy2 O11 88.12(9) . . ?
O9 Dy2 O12 131.41(8) . . ?
O9 Dy2 N5 130.59(9) . . ?
O9 Dy2 N23 108.69(9) . . ?
O10 Dy2 Dy3 40.86(6) . . ?
O10 Dy2 Dy4 40.77(6) . . ?
O10 Dy2 O3W 127.35(9) . . ?
O10 Dy2 O4 78.29(8) . . ?
O10 Dy2 O6 59.48(7) . . ?
O10 Dy2 O9 77.09(8) . . ?
O10 Dy2 O11 150.30(9) . . ?
O10 Dy2 O12 151.42(8) . . ?
O10 Dy2 N5 86.44(9) . . ?
O10 Dy2 N23 168.43(8) . . ?
O11 Dy2 Dy3 166.50(7) . . ?
O11 Dy2 Dy4 129.72(7) . . ?
O11 Dy2 O3W 73.06(13) . . ?
O11 Dy2 O6 140.90(10) . . ?
O11 Dy2 O12 50.38(9) . . ?
O11 Dy2 N5 83.90(11) . . ?
O11 Dy2 N23 25.62(9) . . ?
O12 Dy2 Dy3 116.23(6) . . ?
O12 Dy2 Dy4 159.96(7) . . ?
O12 Dy2 O6 119.47(8) . . ?
O12 Dy2 N23 25.24(9) . . ?
N5 Dy2 Dy3 90.94(7) . . ?
N5 Dy2 Dy4 123.81(7) . . ?
N5 Dy2 O6 133.72(9) . . ?
N5 Dy2 O12 75.67(10) . . ?
N5 Dy2 N23 82.23(9) . . ?
N23 Dy2 Dy3 141.26(7) . . ?
N23 Dy2 Dy4 148.27(6) . . ?
Dy2 Dy3 Dy4 57.999(4) . . ?
O3 Dy3 Dy2 38.36(6) . . ?
O3 Dy3 Dy4 96.02(6) . . ?
O3 Dy3 O6 70.31(8) . . ?
O3 Dy3 O10 73.67(8) . . ?
O3 Dy3 O14 76.99(9) . . ?
O3 Dy3 O15 127.84(9) . . ?
O3 Dy3 N9 85.51(9) . . ?
O3 Dy3 N15 154.02(8) . . ?
O3 Dy3 N18 102.56(9) . . ?
O5 Dy3 Dy2 125.21(6) . . ?
O5 Dy3 Dy4 169.85(6) . . ?
O5 Dy3 O3 86.89(9) . . ?
O5 Dy3 O6 131.94(8) . . ?
O5 Dy3 O8 136.80(9) . . ?
O5 Dy3 O10 151.87(8) . . ?
O5 Dy3 O14 78.87(9) . . ?
O5 Dy3 O15 89.22(9) . . ?
O5 Dy3 N9 73.06(9) . . ?
O5 Dy3 N15 75.25(9) . . ?
O5 Dy3 N18 82.73(9) . . ?
O6 Dy3 Dy2 44.95(5) . . ?
O6 Dy3 Dy4 41.66(5) . . ?
O6 Dy3 O14 131.63(9) . . ?
O6 Dy3 O15 138.24(9) . . ?
O6 Dy3 N9 63.74(8) . . ?
O6 Dy3 N15 107.99(8) . . ?
O6 Dy3 N18 142.17(9) . . ?
O8 Dy3 Dy2 94.74(6) . . ?
O8 Dy3 Dy4 37.17(6) . . ?
O8 Dy3 O3 131.57(8) . . ?
O8 Dy3 O6 64.32(8) . . ?
O8 Dy3 O10 69.96(8) . . ?
O8 Dy3 O14 122.86(9) . . ?
O8 Dy3 O15 81.13(9) . . ?
O8 Dy3 N9 89.12(9) . . ?
O8 Dy3 N15 61.71(8) . . ?
O8 Dy3 N18 102.82(9) . . ?
O10 Dy3 Dy2 39.76(5) . . ?
O10 Dy3 Dy4 37.41(5) . . ?
O10 Dy3 O6 60.27(7) . . ?
O10 Dy3 O14 77.10(9) . . ?
O10 Dy3 O15 87.07(9) . . ?
O10 Dy3 N9 123.92(8) . . ?
O10 Dy3 N15 129.21(8) . . ?
O10 Dy3 N18 81.95(9) . . ?
O14 Dy3 Dy2 87.77(7) . . ?
O14 Dy3 Dy4 111.26(7) . . ?
O14 Dy3 N9 147.58(9) . . ?
O14 Dy3 N15 116.71(9) . . ?
O14 Dy3 N18 25.69(10) . . ?
O15 Dy3 Dy2 122.07(7) . . ?
O15 Dy3 Dy4 96.58(7) . . ?
O15 Dy3 O14 51.31(9) . . ?
O15 Dy3 N9 141.91(9) . . ?
O15 Dy3 N15 71.53(9) . . ?
O15 Dy3 N18 25.64(10) . . ?
N9 Dy3 Dy2 95.26(7) . . ?
N9 Dy3 Dy4 97.41(6) . . ?
N9 Dy3 N15 71.44(9) . . ?
N9 Dy3 N18 154.09(10) . . ?
N15 Dy3 Dy2 152.24(6) . . ?
N15 Dy3 Dy4 98.64(6) . . ?
N15 Dy3 N18 93.87(10) . . ?
N18 Dy3 Dy2 106.38(7) . . ?
N18 Dy3 Dy4 106.01(7) . . ?
Dy2 Dy4 Dy1 63.556(4) . . ?
Dy2 Dy4 Dy3 58.767(4) . . ?
Dy3 Dy4 Dy1 115.994(5) . . ?
O2 Dy4 Dy1 32.63(5) . . ?
O2 Dy4 Dy2 83.18(5) . . ?
O2 Dy4 Dy3 114.05(6) . . ?
O2 Dy4 O6 128.20(7) . . ?
O2 Dy4 O9 67.60(8) . . ?
O2 Dy4 N3 63.54(8) . . ?
O2 Dy4 N11 131.81(8) . . ?
O2 Dy4 N13 128.05(8) . . ?
O6 Dy4 Dy1 106.76(5) . . ?
O6 Dy4 Dy2 45.47(5) . . ?
O6 Dy4 Dy3 40.11(5) . . ?
O6 Dy4 N3 129.72(9) . . ?
O6 Dy4 N11 63.03(8) . . ?
O6 Dy4 N13 103.13(8) . . ?
O7 Dy4 Dy1 73.25(6) . . ?
O7 Dy4 Dy2 129.47(6) . . ?
O7 Dy4 Dy3 170.74(6) . . ?
O7 Dy4 O2 73.24(8) . . ?
O7 Dy4 O6 140.26(8) . . ?
O7 Dy4 O8 133.82(8) . . ?
O7 Dy4 O9 88.88(8) . . ?
O7 Dy4 O10 150.53(8) . . ?
O7 Dy4 N3 88.78(10) . . ?
O7 Dy4 N11 77.91(9) . . ?
O7 Dy4 N13 71.46(9) . . ?
O8 Dy4 Dy1 149.61(6) . . ?
O8 Dy4 Dy2 95.55(5) . . ?
O8 Dy4 Dy3 37.21(5) . . ?
O8 Dy4 O2 129.77(8) . . ?
O8 Dy4 O6 63.13(8) . . ?
O8 Dy4 O9 134.86(8) . . ?
O8 Dy4 O10 70.45(8) . . ?
O8 Dy4 N3 74.43(9) . . ?
O8 Dy4 N11 97.98(8) . . ?
O8 Dy4 N13 63.28(8) . . ?
O9 Dy4 Dy1 35.85(5) . . ?
O9 Dy4 Dy2 40.60(5) . . ?
O9 Dy4 Dy3 99.14(5) . . ?
O9 Dy4 O6 74.31(8) . . ?
O9 Dy4 N3 129.54(8) . . ?
O9 Dy4 N11 74.15(8) . . ?
O9 Dy4 N13 146.05(9) . . ?
O10 Dy4 Dy1 79.78(6) . . ?
O10 Dy4 Dy2 40.21(5) . . ?
O10 Dy4 Dy3 37.90(5) . . ?
O10 Dy4 O2 77.67(8) . . ?
O10 Dy4 O6 59.47(7) . . ?
O10 Dy4 O9 75.64(8) . . ?
O10 Dy4 N3 82.42(9) . . ?
O10 Dy4 N11 120.04(8) . . ?
O10 Dy4 N13 133.14(8) . . ?
N3 Dy4 Dy1 96.15(6) . . ?
N3 Dy4 Dy2 119.65(7) . . ?
N3 Dy4 Dy3 89.64(7) . . ?
N3 Dy4 N11 153.04(9) . . ?
N11 Dy4 Dy1 102.15(6) . . ?
N11 Dy4 Dy2 86.47(6) . . ?
N11 Dy4 Dy3 99.73(6) . . ?
N13 Dy4 Dy1 144.42(6) . . ?
N13 Dy4 Dy2 148.59(6) . . ?
N13 Dy4 Dy3 99.28(6) . . ?
N13 Dy4 N3 78.78(9) . . ?
N13 Dy4 N11 74.80(9) . . ?
C1 O1 Dy1 145.2(3) . . ?
Dy1 O1W H1WA 127.3 . . ?
Dy1 O1W H1WB 128.1 . . ?
H1WA O1W H1WB 104.5 . . ?
Dy1 O2 Dy4 113.49(9) . . ?
C8 O2 Dy1 120.8(2) . . ?
C8 O2 Dy4 120.7(2) . . ?
Dy1 O2W H2WA 109.6 . . ?
Dy1 O2W H2WB 109.6 . . ?
H2WA O2W H2WB 104.4 . . ?
Dy2 O3 Dy3 101.28(8) . . ?
C37 O3 Dy2 129.6(2) . . ?
C37 O3 Dy3 125.7(2) . . ?
Dy2 O3W H3WA 108.4 . . ?
Dy2 O3W H3WB 109.3 . . ?
H3WA O3W H3WB 104.5 . . ?
Dy1 O4 Dy2 114.15(9) . . ?
C44 O4 Dy1 126.2(2) . . ?
C44 O4 Dy2 119.6(2) . . ?
C25 O5 Dy3 142.9(2) . . ?
Dy3 O6 Dy2 92.27(7) . . ?
Dy3 O6 Dy4 98.23(8) . . ?
Dy4 O6 Dy2 89.53(7) . . ?
C32 O6 Dy2 138.9(2) . . ?
C32 O6 Dy3 114.9(2) . . ?
C32 O6 Dy4 114.55(19) . . ?
C13 O7 Dy4 143.4(2) . . ?
Dy4 O8 Dy3 105.62(9) . . ?
C20 O8 Dy3 127.7(2) . . ?
C20 O8 Dy4 120.8(2) . . ?
Dy1 O9 H9 109.6 . . ?
Dy2 O9 Dy1 111.94(9) . . ?
Dy2 O9 Dy4 97.77(8) . . ?
Dy2 O9 H9 114.3 . . ?
Dy4 O9 Dy1 109.06(9) . . ?
Dy4 O9 H9 113.7 . . ?
Dy2 O10 Dy3 99.37(8) . . ?
Dy2 O10 Dy4 99.02(8) . . ?
Dy2 O10 H10 119.1 . . ?
Dy3 O10 H10 117.9 . . ?
Dy4 O10 Dy3 104.69(8) . . ?
Dy4 O10 H10 113.9 . . ?
N23 O11 Dy2 97.6(2) . . ?
N23 O12 Dy2 94.6(2) . . ?
N18 O14 Dy3 95.1(2) . . ?
N18 O15 Dy3 97.0(2) . . ?
N2 N1 Dy1 116.4(2) . . ?
C7 N1 Dy1 131.3(3) . . ?
C7 N1 N2 112.3(3) . . ?
N1 N2 H2 124.4 . . ?
C8 N2 N1 111.2(3) . . ?
C8 N2 H2 124.4 . . ?
C9 N3 Dy4 116.4(2) . . ?
C12 N3 Dy4 127.4(2) . . ?
C12 N3 C9 116.2(3) . . ?
C12 N4 C11 115.3(4) . . ?
N6 N5 Dy2 118.7(2) . . ?
C43 N5 Dy2 128.7(2) . . ?
C43 N5 N6 112.3(3) . . ?
N5 N6 H6 124.3 . . ?
C44 N6 N5 111.3(3) . . ?
C44 N6 H6 124.3 . . ?
C45 N7 Dy1 118.5(2) . . ?
C48 N7 Dy1 125.3(3) . . ?
C48 N7 C45 116.2(3) . . ?
C48 N8 C47 115.3(3) . . ?
N10 N9 Dy3 116.89(19) . . ?
C31 N9 Dy3 130.3(2) . . ?
C31 N9 N10 112.2(3) . . ?
N9 N10 H10A 123.9 . . ?
C32 N10 N9 112.2(3) . . ?
C32 N10 H10A 123.9 . . ?
C33 N11 Dy4 116.6(2) . . ?
C36 N11 Dy4 127.2(2) . . ?
C36 N11 C33 116.0(3) . . ?
C36 N12 C35 115.5(3) . . ?
N14 N13 Dy4 117.2(2) . . ?
C19 N13 Dy4 131.7(2) . . ?
C19 N13 N14 111.0(3) . . ?
N13 N14 H14 124.3 . . ?
C20 N14 N13 111.5(3) . . ?
C20 N14 H14 124.3 . . ?
C21 N15 Dy3 115.0(2) . . ?
C24 N15 Dy3 128.5(2) . . ?
C24 N15 C21 115.8(3) . . ?
C24 N16 C59 115.6(3) . . ?
O11 N23 Dy2 56.73(18) . . ?
O12 N23 Dy2 60.16(17) . . ?
O12 N23 O11 115.3(3) . . ?
O13 N23 Dy2 168.7(3) . . ?
O13 N23 O11 121.4(3) . . ?
O13 N23 O12 123.3(3) . . ?
O14 N18 Dy3 59.18(17) . . ?
O14 N18 O15 116.5(3) . . ?
O15 N18 Dy3 57.37(17) . . ?
O16 N18 Dy3 177.8(3) . . ?
O16 N18 O14 120.6(4) . . ?
O16 N18 O15 123.0(4) . . ?
O1 C1 C2 120.1(4) . . ?
O1 C1 C6 122.5(4) . . ?
C2 C1 C6 117.3(4) . . ?
C1 C2 H2A 119.6 . . ?
C3 C2 C1 120.9(5) . . ?
C3 C2 H2A 119.6 . . ?
C2 C3 H3 120.0 . . ?
C4 C3 C2 120.1(5) . . ?
C4 C3 H3 120.0 . . ?
F1 C4 C3 118.9(5) . . ?
C5 C4 F1 119.3(5) . . ?
C5 C4 C3 121.8(5) . . ?
C4 C5 H5 120.0 . . ?
C4 C5 C6 120.0(5) . . ?
C6 C5 H5 120.0 . . ?
C1 C6 C7 123.2(3) . . ?
C5 C6 C1 119.9(4) . . ?
C5 C6 C7 116.9(4) . . ?
N1 C7 C6 126.1(4) . . ?
N1 C7 H7 117.0 . . ?
C6 C7 H7 117.0 . . ?
O2 C8 C9 115.5(3) . . ?
N2 C8 O2 126.5(3) . . ?
N2 C8 C9 118.0(3) . . ?
N3 C9 C8 114.6(3) . . ?
N3 C9 C10 121.5(3) . . ?
C10 C9 C8 123.7(3) . . ?
C9 C10 H10B 121.6 . . ?
C11 C10 C9 116.7(4) . . ?
C11 C10 H10B 121.6 . . ?
N4 C11 C10 123.4(4) . . ?
N4 C11 H11 118.3 . . ?
C10 C11 H11 118.3 . . ?
N3 C12 H12 116.6 . . ?
N4 C12 N3 126.8(4) . . ?
N4 C12 H12 116.6 . . ?
O7 C13 C14 119.8(3) . . ?
O7 C13 C18 122.3(3) . . ?
C14 C13 C18 117.9(3) . . ?
C13 C14 H14A 118.9 . . ?
C15 C14 C13 122.2(3) . . ?
C15 C14 H14A 118.9 . . ?
C14 C15 H15 121.0 . . ?
C14 C15 C16 118.1(3) . . ?
C16 C15 H15 121.0 . . ?
F4 C16 C15 118.0(3) . . ?
C17 C16 F4 119.2(3) . . ?
C17 C16 C15 122.8(3) . . ?
C16 C17 H17 120.1 . . ?
C16 C17 C18 119.8(3) . . ?
C18 C17 H17 120.1 . . ?
C13 C18 C19 124.3(3) . . ?
C17 C18 C13 119.2(3) . . ?
C17 C18 C19 116.4(3) . . ?
N13 C19 C18 126.0(3) . . ?
N13 C19 H19 117.0 . . ?
C18 C19 H19 117.0 . . ?
O8 C20 C21 115.9(3) . . ?
N14 C20 O8 126.0(3) . . ?
N14 C20 C21 118.1(3) . . ?
N15 C21 C20 115.2(3) . . ?
N15 C21 C22 121.8(3) . . ?
C22 C21 C20 123.0(3) . . ?
C21 C22 H22 121.6 . . ?
C59 C22 C21 116.8(4) . . ?
C59 C22 H22 121.6 . . ?
N16 C59 C22 122.8(4) . . ?
N16 C59 H59 118.6 . . ?
C22 C59 H59 118.6 . . ?
N15 C24 H24 116.4 . . ?
N16 C24 N15 127.1(4) . . ?
N16 C24 H24 116.4 . . ?
O5 C25 C26 120.1(3) . . ?
O5 C25 C30 122.8(3) . . ?
C26 C25 C30 117.1(3) . . ?
C25 C26 H26 119.0 . . ?
C27 C26 C25 122.0(4) . . ?
C27 C26 H26 119.0 . . ?
C26 C27 H27 120.4 . . ?
C26 C27 C28 119.2(4) . . ?
C28 C27 H27 120.4 . . ?
F3 C28 C27 118.5(4) . . ?
C29 C28 F3 119.3(4) . . ?
C29 C28 C27 122.3(4) . . ?
C28 C29 H29 120.2 . . ?
C28 C29 C30 119.5(4) . . ?
C30 C29 H29 120.2 . . ?
C25 C30 C31 123.4(3) . . ?
C29 C30 C25 119.9(3) . . ?
C29 C30 C31 116.6(3) . . ?
N9 C31 C30 126.0(3) . . ?
N9 C31 H31 117.0 . . ?
C30 C31 H31 117.0 . . ?
O6 C32 C33 116.5(3) . . ?
N10 C32 O6 126.9(3) . . ?
N10 C32 C33 116.4(3) . . ?
N11 C33 C32 115.1(3) . . ?
N11 C33 C34 121.7(3) . . ?
C34 C33 C32 123.2(3) . . ?
C33 C34 H34 121.6 . . ?
C33 C34 C35 116.7(4) . . ?
C35 C34 H34 121.6 . . ?
N12 C35 C34 122.9(4) . . ?
N12 C35 H35 118.5 . . ?
C34 C35 H35 118.5 . . ?
N11 C36 H36 116.5 . . ?
N12 C36 N11 127.1(4) . . ?
N12 C36 H36 116.5 . . ?
O3 C37 C38 119.8(3) . . ?
O3 C37 C42 122.2(3) . . ?
C38 C37 C42 118.0(3) . . ?
C37 C38 H38 118.9 . . ?
C39 C38 C37 122.2(3) . . ?
C39 C38 H38 118.9 . . ?
C38 C39 H39 120.6 . . ?
C40 C39 C38 118.8(4) . . ?
C40 C39 H39 120.6 . . ?
F2 C40 C39 119.0(3) . . ?
C41 C40 F2 119.3(4) . . ?
C41 C40 C39 121.7(3) . . ?
C40 C41 H41 120.1 . . ?
C40 C41 C42 119.9(3) . . ?
C42 C41 H41 120.1 . . ?
C37 C42 C41 119.4(3) . . ?
C37 C42 C43 124.2(3) . . ?
C41 C42 C43 116.4(3) . . ?
N5 C43 C42 125.1(3) . . ?
N5 C43 H43 117.4 . . ?
C42 C43 H43 117.4 . . ?
O4 C44 C45 116.4(3) . . ?
N6 C44 O4 126.3(3) . . ?
N6 C44 C45 117.3(3) . . ?
N7 C45 C44 114.7(3) . . ?
N7 C45 C46 121.5(3) . . ?
C46 C45 C44 123.9(3) . . ?
C45 C46 H46 121.7 . . ?
C47 C46 C45 116.5(4) . . ?
C47 C46 H46 121.7 . . ?
N8 C47 C46 123.4(4) . . ?
N8 C47 H47 118.3 . . ?
C46 C47 H47 118.3 . . ?
N7 C48 H48 116.4 . . ?
N8 C48 N7 127.1(4) . . ?
N8 C48 H48 116.4 . . ?
N20 C49 C50 178.5(6) . . ?
C49 C50 H50A 109.5 . . ?
C49 C50 H50B 109.5 . . ?
C49 C50 H50C 109.5 . . ?
H50A C50 H50B 109.5 . . ?
H50A C50 H50C 109.5 . . ?
H50B C50 H50C 109.5 . . ?
N21 C53 C54 148.7(9) . . ?
C53 C54 H54A 109.5 . . ?
C53 C54 H54B 109.5 . . ?
C53 C54 H54C 109.5 . . ?
H54A C54 H54B 109.5 . . ?
H54A C54 H54C 109.5 . . ?
H54B C54 H54C 109.5 . . ?
N19 C51 C52 175.0(10) . . ?
C51 C52 H52A 109.5 . . ?
C51 C52 H52B 109.5 . . ?
C51 C52 H52C 109.5 . . ?
H52A C52 H52B 109.5 . . ?
H52A C52 H52C 109.5 . . ?
H52B C52 H52C 109.5 . . ?
N22 C55 C56 177.6(6) . . ?
C55 C56 H56A 109.5 . . ?
C55 C56 H56B 109.5 . . ?
C55 C56 H56C 109.5 . . ?
H56A C56 H56B 109.5 . . ?
H56A C56 H56C 109.5 . . ?
H56B C56 H56C 109.5 . . ?
H57A C57 H57B 109.5 . . ?
H57A C57 H57C 109.5 . . ?
H57B C57 H57C 109.5 . . ?
O17 C57 H57A 109.5 . . ?
O17 C57 H57B 109.5 . . ?
O17 C57 H57C 109.5 . . ?
C57 O17 H17A 115.5 . . ?
H58A C58 H58B 109.5 . . ?
H58A C58 H58C 109.5 . . ?
H58B C58 H58C 109.5 . . ?
O18 C58 H58A 109.5 . . ?
O18 C58 H58B 109.5 . . ?
O18 C58 H58C 109.5 . . ?
C58 O18 H18 109.2 . . ?

loop_
_geom_bond_atom_site_label_1
_geom_bond_atom_site_label_2
_geom_bond_distance
_geom_bond_site_symmetry_2
_geom_bond_publ_flag
Dy1 Dy2 3.9794(2) . ?
Dy1 Dy4 3.9499(2) . ?
Dy1 O1 2.199(3) . ?
Dy1 O1W 2.366(3) . ?
Dy1 O2 2.322(2) . ?
Dy1 O2W 2.348(2) . ?
Dy1 O4 2.366(2) . ?
Dy1 O9 2.448(2) . ?
Dy1 N1 2.525(3) . ?
Dy1 N7 2.556(3) . ?
Dy2 Dy3 3.6130(2) . ?
Dy2 Dy4 3.5833(2) . ?
Dy2 O3 2.287(2) . ?
Dy2 O3W 2.468(3) . ?
Dy2 O4 2.375(2) . ?
Dy2 O6 2.555(2) . ?
Dy2 O9 2.354(2) . ?
Dy2 O10 2.342(2) . ?
Dy2 O11 2.450(3) . ?
Dy2 O12 2.528(3) . ?
Dy2 N5 2.490(3) . ?
Dy2 N23 2.904(3) . ?
Dy3 Dy4 3.7727(2) . ?
Dy3 O3 2.386(2) . ?
Dy3 O5 2.207(2) . ?
Dy3 O6 2.456(2) . ?
Dy3 O8 2.369(2) . ?
Dy3 O10 2.396(2) . ?
Dy3 O14 2.498(3) . ?
Dy3 O15 2.458(3) . ?
Dy3 N9 2.499(3) . ?
Dy3 N15 2.715(3) . ?
Dy3 N18 2.898(3) . ?
Dy4 O2 2.401(2) . ?
Dy4 O6 2.534(2) . ?
Dy4 O7 2.260(2) . ?
Dy4 O8 2.367(2) . ?
Dy4 O9 2.402(2) . ?
Dy4 O10 2.369(2) . ?
Dy4 N3 2.586(3) . ?
Dy4 N11 2.618(3) . ?
Dy4 N13 2.542(3) . ?
F1 C4 1.363(6) . ?
F2 C40 1.360(4) . ?
F3 C28 1.369(4) . ?
F4 C16 1.369(4) . ?
O1 C1 1.302(5) . ?
O1W H1WA 0.8501 . ?
O1W H1WB 0.8503 . ?
O2 C8 1.298(4) . ?
O2W H2WA 0.8520 . ?
O2W H2WB 0.8517 . ?
O3 C37 1.345(4) . ?
O3W H3WA 0.8502 . ?
O3W H3WB 0.8501 . ?
O4 C44 1.298(4) . ?
O5 C25 1.308(4) . ?
O6 C32 1.309(4) . ?
O7 C13 1.324(4) . ?
O8 C20 1.301(4) . ?
O9 H9 0.8790 . ?
O10 H10 0.8892 . ?
O11 N23 1.267(4) . ?
O12 N23 1.242(4) . ?
O13 N23 1.220(4) . ?
O14 N18 1.261(4) . ?
O15 N18 1.263(4) . ?
O16 N18 1.209(4) . ?
N1 N2 1.409(4) . ?
N1 C7 1.293(5) . ?
N2 H2 0.8800 . ?
N2 C8 1.288(5) . ?
N3 C9 1.343(5) . ?
N3 C12 1.334(5) . ?
N4 C11 1.333(5) . ?
N4 C12 1.325(5) . ?
N5 N6 1.402(4) . ?
N5 C43 1.285(5) . ?
N6 H6 0.8800 . ?
N6 C44 1.286(5) . ?
N7 C45 1.340(5) . ?
N7 C48 1.333(5) . ?
N8 C47 1.333(5) . ?
N8 C48 1.320(5) . ?
N9 N10 1.404(4) . ?
N9 C31 1.290(5) . ?
N10 H10A 0.8800 . ?
N10 C32 1.289(4) . ?
N11 C33 1.342(4) . ?
N11 C36 1.340(5) . ?
N12 C35 1.334(5) . ?
N12 C36 1.320(5) . ?
N13 N14 1.410(4) . ?
N13 C19 1.293(5) . ?
N14 H14 0.8800 . ?
N14 C20 1.284(5) . ?
N15 C21 1.340(5) . ?
N15 C24 1.332(5) . ?
N16 C59 1.335(6) . ?
N16 C24 1.326(5) . ?
C1 C2 1.409(6) . ?
C1 C6 1.422(6) . ?
C2 H2A 0.9500 . ?
C2 C3 1.382(7) . ?
C3 H3 0.9500 . ?
C3 C4 1.368(8) . ?
C4 C5 1.347(7) . ?
C5 H5 0.9500 . ?
C5 C6 1.409(6) . ?
C6 C7 1.426(6) . ?
C7 H7 0.9500 . ?
C8 C9 1.482(5) . ?
C9 C10 1.377(5) . ?
C10 H10B 0.9500 . ?
C10 C11 1.367(6) . ?
C11 H11 0.9500 . ?
C12 H12 0.9500 . ?
C13 C14 1.407(5) . ?
C13 C18 1.413(5) . ?
C14 H14A 0.9500 . ?
C14 C15 1.377(5) . ?
C15 H15 0.9500 . ?
C15 C16 1.378(6) . ?
C16 C17 1.355(5) . ?
C17 H17 0.9500 . ?
C17 C18 1.413(5) . ?
C18 C19 1.435(5) . ?
C19 H19 0.9500 . ?
C20 C21 1.483(5) . ?
C21 C22 1.386(5) . ?
C22 H22 0.9500 . ?
C22 C59 1.371(6) . ?
C59 H59 0.9500 . ?
C24 H24 0.9500 . ?
C25 C26 1.410(5) . ?
C25 C30 1.423(5) . ?
C26 H26 0.9500 . ?
C26 C27 1.372(6) . ?
C27 H27 0.9500 . ?
C27 C28 1.378(6) . ?
C28 C29 1.354(5) . ?
C29 H29 0.9500 . ?
C29 C30 1.413(5) . ?
C30 C31 1.448(5) . ?
C31 H31 0.9500 . ?
C32 C33 1.488(5) . ?
C33 C34 1.378(5) . ?
C34 H34 0.9500 . ?
C34 C35 1.383(5) . ?
C35 H35 0.9500 . ?
C36 H36 0.9500 . ?
C37 C38 1.391(5) . ?
C37 C42 1.407(5) . ?
C38 H38 0.9500 . ?
C38 C39 1.378(5) . ?
C39 H39 0.9500 . ?
C39 C40 1.373(6) . ?
C40 C41 1.360(6) . ?
C41 H41 0.9500 . ?
C41 C42 1.413(5) . ?
C42 C43 1.447(5) . ?
C43 H43 0.9500 . ?
C44 C45 1.487(5) . ?
C45 C46 1.386(5) . ?
C46 H46 0.9500 . ?
C46 C47 1.370(5) . ?
C47 H47 0.9500 . ?
C48 H48 0.9500 . ?
N20 C49 1.136(7) . ?
C49 C50 1.452(8) . ?
C50 H50A 0.9800 . ?
C50 H50B 0.9800 . ?
C50 H50C 0.9800 . ?
N21 C53 1.078(7) . ?
C53 C54 1.480(9) . ?
C54 H54A 0.9800 . ?
C54 H54B 0.9800 . ?
C54 H54C 0.9800 . ?
N19 C51 1.157(9) . ?
C51 C52 1.482(10) . ?
C52 H52A 0.9800 . ?
C52 H52B 0.9800 . ?
C52 H52C 0.9800 . ?
N22 C55 1.110(6) . ?
C55 C56 1.442(7) . ?
C56 H56A 0.9800 . ?
C56 H56B 0.9800 . ?
C56 H56C 0.9800 . ?
C57 H57A 0.9800 . ?
C57 H57B 0.9800 . ?
C57 H57C 0.9800 . ?
C57 O17 1.399(8) . ?
O17 H17A 0.8201 . ?
C58 H58A 0.9800 . ?
C58 H58B 0.9800 . ?
C58 H58C 0.9800 . ?
C58 O18 1.415(19) . ?
O18 H18 0.8203 . ?

loop_
_geom_torsion_atom_site_label_1
_geom_torsion_atom_site_label_2
_geom_torsion_atom_site_label_3
_geom_torsion_atom_site_label_4
_geom_torsion
_geom_torsion_site_symmetry_1
_geom_torsion_site_symmetry_2
_geom_torsion_site_symmetry_3
_geom_torsion_site_symmetry_4
_geom_torsion_publ_flag
Dy1 O1 C1 C2 176.9(3) . . . . ?
Dy1 O1 C1 C6 -3.9(7) . . . . ?
Dy1 O2 C8 N2 -7.6(5) . . . . ?
Dy1 O2 C8 C9 170.9(2) . . . . ?
Dy1 O4 C44 N6 178.5(3) . . . . ?
Dy1 O4 C44 C45 -1.1(4) . . . . ?
Dy1 N1 N2 C8 7.9(4) . . . . ?
Dy1 N1 C7 C6 -2.8(6) . . . . ?
Dy1 N7 C45 C44 0.8(4) . . . . ?
Dy1 N7 C45 C46 -178.2(3) . . . . ?
Dy1 N7 C48 N8 177.0(3) . . . . ?
Dy2 O3 C37 C38 136.9(3) . . . . ?
Dy2 O3 C37 C42 -44.2(4) . . . . ?
Dy2 O4 C44 N6 0.3(5) . . . . ?
Dy2 O4 C44 C45 -179.2(2) . . . . ?
Dy2 O6 C32 N10 -107.8(4) . . . . ?
Dy2 O6 C32 C33 77.1(4) . . . . ?
Dy2 O11 N23 O12 14.5(4) . . . . ?
Dy2 O11 N23 O13 -166.8(3) . . . . ?
Dy2 O12 N23 O11 -14.0(3) . . . . ?
Dy2 O12 N23 O13 167.4(3) . . . . ?
Dy2 N5 N6 C44 -2.8(4) . . . . ?
Dy2 N5 C43 C42 8.0(5) . . . . ?
Dy3 O3 C37 C38 -67.8(4) . . . . ?
Dy3 O3 C37 C42 111.1(3) . . . . ?
Dy3 O5 C25 C26 -179.0(3) . . . . ?
Dy3 O5 C25 C30 0.6(6) . . . . ?
Dy3 O6 C32 N10 18.9(4) . . . . ?
Dy3 O6 C32 C33 -156.2(2) . . . . ?
Dy3 O8 C20 N14 158.4(3) . . . . ?
Dy3 O8 C20 C21 -23.3(4) . . . . ?
Dy3 O14 N18 O15 2.8(3) . . . . ?
Dy3 O14 N18 O16 -177.4(3) . . . . ?
Dy3 O15 N18 O14 -2.8(3) . . . . ?
Dy3 O15 N18 O16 177.4(3) . . . . ?
Dy3 N9 N10 C32 -17.9(3) . . . . ?
Dy3 N9 C31 C30 12.7(5) . . . . ?
Dy3 N15 C21 C20 10.1(4) . . . . ?
Dy3 N15 C21 C22 -170.6(3) . . . . ?
Dy3 N15 C24 N16 169.1(3) . . . . ?
Dy4 O2 C8 N2 145.7(3) . . . . ?
Dy4 O2 C8 C9 -35.8(4) . . . . ?
Dy4 O6 C32 N10 131.6(3) . . . . ?
Dy4 O6 C32 C33 -43.6(3) . . . . ?
Dy4 O7 C13 C14 -169.4(3) . . . . ?
Dy4 O7 C13 C18 10.8(6) . . . . ?
Dy4 O8 C20 N14 9.7(5) . . . . ?
Dy4 O8 C20 C21 -172.1(2) . . . . ?
Dy4 N3 C9 C8 4.5(4) . . . . ?
Dy4 N3 C9 C10 -179.5(3) . . . . ?
Dy4 N3 C12 N4 -177.0(3) . . . . ?
Dy4 N11 C33 C32 5.0(4) . . . . ?
Dy4 N11 C33 C34 -173.7(3) . . . . ?
Dy4 N11 C36 N12 173.6(3) . . . . ?
Dy4 N13 N14 C20 -8.2(4) . . . . ?
Dy4 N13 C19 C18 8.9(6) . . . . ?
F1 C4 C5 C6 -179.5(6) . . . . ?
F2 C40 C41 C42 -179.4(3) . . . . ?
F3 C28 C29 C30 179.9(3) . . . . ?
F4 C16 C17 C18 179.3(3) . . . . ?
O1 C1 C2 C3 -179.7(5) . . . . ?
O1 C1 C6 C5 -179.7(4) . . . . ?
O1 C1 C6 C7 2.4(6) . . . . ?
O2 C8 C9 N3 18.7(5) . . . . ?
O2 C8 C9 C10 -157.2(4) . . . . ?
O3 C37 C38 C39 178.0(3) . . . . ?
O3 C37 C42 C41 -176.8(3) . . . . ?
O3 C37 C42 C43 1.4(5) . . . . ?
O4 C44 C45 N7 0.1(5) . . . . ?
O4 C44 C45 C46 179.0(3) . . . . ?
O5 C25 C26 C27 -177.4(4) . . . . ?
O5 C25 C30 C29 177.4(3) . . . . ?
O5 C25 C30 C31 -7.0(5) . . . . ?
O6 C32 C33 N11 25.5(4) . . . . ?
O6 C32 C33 C34 -155.9(3) . . . . ?
O7 C13 C14 C15 -178.5(3) . . . . ?
O7 C13 C18 C17 177.6(3) . . . . ?
O7 C13 C18 C19 -6.3(5) . . . . ?
O8 C20 C21 N15 5.5(4) . . . . ?
O8 C20 C21 C22 -173.9(3) . . . . ?
N1 N2 C8 O2 -0.9(5) . . . . ?
N1 N2 C8 C9 -179.3(3) . . . . ?
N2 N1 C7 C6 177.7(4) . . . . ?
N2 C8 C9 N3 -162.7(3) . . . . ?
N2 C8 C9 C10 21.4(6) . . . . ?
N3 C9 C10 C11 -3.6(6) . . . . ?
N5 N6 C44 O4 1.7(5) . . . . ?
N5 N6 C44 C45 -178.8(3) . . . . ?
N6 N5 C43 C42 -177.5(3) . . . . ?
N6 C44 C45 N7 -179.5(3) . . . . ?
N6 C44 C45 C46 -0.6(5) . . . . ?
N7 C45 C46 C47 1.6(5) . . . . ?
N9 N10 C32 O6 -0.7(5) . . . . ?
N9 N10 C32 C33 174.4(3) . . . . ?
N10 N9 C31 C30 -177.0(3) . . . . ?
N10 C32 C33 N11 -150.2(3) . . . . ?
N10 C32 C33 C34 28.5(5) . . . . ?
N11 C33 C34 C35 -0.4(6) . . . . ?
N13 N14 C20 O8 -0.3(5) . . . . ?
N13 N14 C20 C21 -178.5(3) . . . . ?
N14 N13 C19 C18 -175.7(3) . . . . ?
N14 C20 C21 N15 -176.1(3) . . . . ?
N14 C20 C21 C22 4.6(5) . . . . ?
N15 C21 C22 C59 0.4(6) . . . . ?
C1 C2 C3 C4 -0.8(10) . . . . ?
C1 C6 C7 N1 0.6(7) . . . . ?
C2 C1 C6 C5 -0.5(6) . . . . ?
C2 C1 C6 C7 -178.4(4) . . . . ?
C2 C3 C4 F1 180.0(7) . . . . ?
C2 C3 C4 C5 -0.1(11) . . . . ?
C3 C4 C5 C6 0.6(11) . . . . ?
C4 C5 C6 C1 -0.3(8) . . . . ?
C4 C5 C6 C7 177.7(6) . . . . ?
C5 C6 C7 N1 -177.3(4) . . . . ?
C6 C1 C2 C3 1.1(7) . . . . ?
C7 N1 N2 C8 -172.5(3) . . . . ?
C8 C9 C10 C11 172.1(4) . . . . ?
C9 N3 C12 N4 1.2(6) . . . . ?
C9 C10 C11 N4 1.8(7) . . . . ?
C11 N4 C12 N3 -2.8(7) . . . . ?
C12 N3 C9 C8 -173.8(3) . . . . ?
C12 N3 C9 C10 2.2(5) . . . . ?
C12 N4 C11 C10 1.1(7) . . . . ?
C13 C14 C15 C16 0.9(6) . . . . ?
C13 C18 C19 N13 -2.9(6) . . . . ?
C14 C13 C18 C17 -2.3(5) . . . . ?
C14 C13 C18 C19 173.9(3) . . . . ?
C14 C15 C16 F4 179.7(4) . . . . ?
C14 C15 C16 C17 -2.3(6) . . . . ?
C15 C16 C17 C18 1.3(6) . . . . ?
C16 C17 C18 C13 1.0(5) . . . . ?
C16 C17 C18 C19 -175.4(4) . . . . ?
C17 C18 C19 N13 173.3(3) . . . . ?
C18 C13 C14 C15 1.3(6) . . . . ?
C19 N13 N14 C20 175.6(3) . . . . ?
C20 C21 C22 C59 179.7(4) . . . . ?
C21 N15 C24 N16 -1.1(6) . . . . ?
C21 C22 C59 N16 -1.7(6) . . . . ?
C59 N16 C24 N15 -0.2(6) . . . . ?
C24 N15 C21 C20 -178.5(3) . . . . ?
C24 N15 C21 C22 0.9(5) . . . . ?
C24 N16 C59 C22 1.6(6) . . . . ?
C25 C26 C27 C28 -1.1(7) . . . . ?
C25 C30 C31 N9 -0.6(6) . . . . ?
C26 C25 C30 C29 -3.0(5) . . . . ?
C26 C25 C30 C31 172.6(3) . . . . ?
C26 C27 C28 F3 180.0(4) . . . . ?
C26 C27 C28 C29 -0.8(7) . . . . ?
C27 C28 C29 C30 0.6(6) . . . . ?
C28 C29 C30 C25 1.3(5) . . . . ?
C28 C29 C30 C31 -174.6(3) . . . . ?
C29 C30 C31 N9 175.2(3) . . . . ?
C30 C25 C26 C27 2.9(6) . . . . ?
C31 N9 N10 C32 170.4(3) . . . . ?
C32 C33 C34 C35 -178.9(3) . . . . ?
C33 N11 C36 N12 -0.3(6) . . . . ?
C33 C34 C35 N12 -0.8(6) . . . . ?
C35 N12 C36 N11 -0.8(6) . . . . ?
C36 N11 C33 C32 179.5(3) . . . . ?
C36 N11 C33 C34 0.9(5) . . . . ?
C36 N12 C35 C34 1.3(6) . . . . ?
C37 C38 C39 C40 -0.7(6) . . . . ?
C37 C42 C43 N5 15.0(6) . . . . ?
C38 C37 C42 C41 2.0(5) . . . . ?
C38 C37 C42 C43 -179.7(3) . . . . ?
C38 C39 C40 F2 -179.4(4) . . . . ?
C38 C39 C40 C41 1.0(6) . . . . ?
C39 C40 C41 C42 0.1(6) . . . . ?
C40 C41 C42 C37 -1.7(6) . . . . ?
C40 C41 C42 C43 179.9(4) . . . . ?
C41 C42 C43 N5 -166.6(4) . . . . ?
C42 C37 C38 C39 -0.9(5) . . . . ?
C43 N5 N6 C44 -177.9(3) . . . . ?
C44 C45 C46 C47 -177.3(3) . . . . ?
C45 N7 C48 N8 -0.1(6) . . . . ?
C45 C46 C47 N8 -1.4(6) . . . . ?
C47 N8 C48 N7 0.2(7) . . . . ?
C48 N7 C45 C44 178.1(3) . . . . ?
C48 N7 C45 C46 -0.9(5) . . . . ?
C48 N8 C47 C46 0.6(6) . . . . ?
